data_9006418
loop_
_publ_author_name
'Comodi, P.'
'Zanazzi, P. F.'

_publ_section_title
;
 Pressure dependence of structural parameters of paragonite
 Sample: P = .0001 kbar
 Note: z-coordinate for T1 altered by author, Dec 2003
;
_journal_name_full 'Physics and Chemistry of Minerals'
_journal_page_first 274
_journal_page_last 280
_journal_paper_doi 10.1007/s002690050039
_journal_volume 24
_journal_year 1997
_chemical_formula_sum 'Al2.96 Ba0.01 Ca0.01 Fe0.01 H4 K0.1 Mg0.006 Mn0.002 Na0.88 O12 Si3.01 Ti0.007'
_chemical_name_mineral Paragonite
_space_group_IT_number 15
_symmetry_space_group_name_Hall '-C 2yc'
_symmetry_space_group_name_H-M 'C 1 2/c 1'
_cell_angle_alpha 90
_cell_angle_beta 94.6
_cell_angle_gamma 90
_cell_formula_units_Z 4
_cell_length_a 5.135
_cell_length_b 8.906
_cell_length_c 19.384
_cell_volume 883.620
_database_code_amcsd 0008000
_diffrn_ambient_pressure 10
_exptl_crystal_density_diffrn 2.913
_cod_original_formula_sum 'Si3.01 Al2.96 Ti.007 Fe.01 Mn.002 Mg.006 (Na.88 K.1 Ca.01 Ba.01) O12 H4'
_cod_database_code 9006418

loop_
_space_group_symop_operation_xyz
x,y,z
1/2+x,1/2+y,z
x,-y,1/2+z
1/2+x,1/2-y,1/2+z
-x,y,1/2-z
1/2-x,1/2+y,1/2-z
-x,-y,-z
1/2-x,1/2-y,-z

loop_
_atom_site_aniso_label
_atom_site_aniso_U_11
_atom_site_aniso_U_22
_atom_site_aniso_U_33
_atom_site_aniso_U_12
_atom_site_aniso_U_13
_atom_site_aniso_U_23
SiT1 0.00920 0.00940 0.01490 0.00020 0.00070 0.00010
AlT1 0.00920 0.00940 0.01490 0.00020 0.00070 0.00010
SiT2 0.00910 0.00900 0.01450 0.00030 0.00010 0.00020
AlT2 0.00910 0.00900 0.01450 0.00030 0.00010 0.00020
AlM2 0.00760 0.00790 0.01350 -0.00050 0.00030 0.00020
TiM2 0.00760 0.00790 0.01350 -0.00050 0.00030 0.00020
FeM2 0.00760 0.00790 0.01350 -0.00050 0.00030 0.00020
MnM2 0.00760 0.00790 0.01350 -0.00050 0.00030 0.00020
MgM2 0.00760 0.00790 0.01350 -0.00050 0.00030 0.00020
Na 0.02930 0.03650 0.02950 0.00000 0.00920 0.00000
K 0.02930 0.03650 0.02950 0.00000 0.00920 0.00000
Ca 0.02930 0.03650 0.02950 0.00000 0.00920 0.00000
Ba 0.02930 0.03650 0.02950 0.00000 0.00920 0.00000
O1 0.00950 0.01070 0.01500 0.00150 0.00020 0.00160
O2 0.01160 0.00770 0.01490 0.00030 -0.00100 0.00030
O3 0.01900 0.01260 0.01750 0.00700 0.00160 0.00090
O4 0.01540 0.01730 0.02000 -0.02400 -0.00080 0.00170
O5 0.01480 0.01650 0.01760 0.00230 -0.00040 -0.00180
O-H 0.01010 0.01100 0.01780 -0.00200 0.00170 -0.03300
H 0.08000 0.00000 0.00000 0.00000 0.00000 0.00000

loop_
_atom_site_label
_atom_site_fract_x
_atom_site_fract_y
_atom_site_fract_z
_atom_site_occupancy
_atom_site_type_symbol
_atom_site_attached_hydrogens
SiT1 0.95550 0.42840 0.14030 0.75250 Si 0
AlT1 0.95550 0.42840 0.14030 0.24750 Al 0
SiT2 0.44230 0.25750 0.14030 0.75250 Si 0
AlT2 0.44230 0.25750 0.14030 0.24750 Al 0
AlM2 0.25010 0.08340 0.00000 0.98500 Al 0
TiM2 0.25010 0.08340 0.00000 0.00350 Ti 0
FeM2 0.25010 0.08340 0.00000 0.00500 Fe 0
MnM2 0.25010 0.08340 0.00000 0.00100 Mn 0
MgM2 0.25010 0.08340 0.00000 0.00300 Mg 0
Na 0.00000 0.09460 0.25000 0.88000 Na 0
K 0.00000 0.09460 0.25000 0.10000 K 0
Ca 0.00000 0.09460 0.25000 0.01000 Ca 0
Ba 0.00000 0.09460 0.25000 0.01000 Ba 0
O1 0.95810 0.44390 0.05530 1.00000 O 0
O2 0.38070 0.25170 0.05540 1.00000 O 0
O3 0.37850 0.09180 0.17370 1.00000 O 0
O4 0.75130 0.29680 0.16220 1.00000 O 0
O5 0.25050 0.38110 0.17430 1.00000 O 0
O-H 0.95270 0.06260 0.05120 1.00000 O 1
H 0.37300 0.63600 0.07100 1.00000 H 0

loop_
_cod_changelog_entry_id
_cod_changelog_entry_author
_cod_changelog_entry_date
_cod_changelog_entry_text
1
;cod-tools version 3.8.0
Id: cif_guess_AMCSD_atom_types 9574 2023-05-10 09:00:05Z saulius
;
2023-05-10T18:50:30+03:00
;Derived atom types and hydrogen counts
from atom names that follow the AMCSD naming convention
(Wat == water, O-H == hydroxyl).
;
2
;cod-tools version 3.10.1
Id: cif_fix_AMCSD_aniso_labels 10200 2024-08-01 14:09:44Z saulius
;
2024-08-02T12:21:04+03:00
;Changed the following '_atom_site_aniso_label' values:
'OH' -> 'O-H'
;

loop_
_cod_related_entry_id
_cod_related_entry_database
_cod_related_entry_code
1 AMCSD 0008000
